data_7007525
loop_
_publ_author_name
'Wu, Chuan-De'
'Lin, Wenbin'

_publ_section_title
;
 Homochiral porous solids based on 1D coordination polymers built from
 46-membered macrocycles.
;
_journal_issue 38
_journal_name_full 'Dalton transactions (Cambridge, England : 2003)'
_journal_page_first 4563
_journal_page_last 4569
_journal_paper_doi 10.1039/b606817k
_journal_year 2006
_chemical_formula_sum 'C84.5 H90.5 Cl2 Co N7.5 O18.5'
_chemical_formula_weight 1636.97
_chemical_name_systematic
;
?
;
_space_group_IT_number 5
_symmetry_cell_setting monoclinic
_symmetry_space_group_name_Hall 'C 2y'
_symmetry_space_group_name_H-M 'C 1 2 1'
_atom_sites_solution_hydrogens geom
_atom_sites_solution_primary direct
_atom_sites_solution_secondary difmap
_audit_creation_method SHELXL-97
_cell_angle_alpha 90.00
_cell_angle_beta 104.695(2)
_cell_angle_gamma 90.00
_cell_formula_units_Z 4
_cell_length_a 42.576(1)
_cell_length_b 12.605(1)
_cell_length_c 19.2306(5)
_cell_measurement_temperature 173(2)
_cell_measurement_theta_max 21.50
_cell_measurement_theta_min 2.16
_cell_volume 9982.9(9)
_computing_cell_refinement 'Siemens SMART & SAINT'
_computing_data_collection 'Siemens SMART'
_computing_data_reduction 'Siemens XPREP'
_computing_structure_refinement 'Siemens SHELXTL'
_computing_structure_solution 'Siemens SHELXTL'
_diffrn_ambient_temperature 173(2)
_diffrn_measured_fraction_theta_full 0.994
_diffrn_measured_fraction_theta_max 0.994
_diffrn_radiation_monochromator graphite
_diffrn_radiation_source 'fine-focus sealed tube'
_diffrn_radiation_type MoK\a
_diffrn_radiation_wavelength 0.71073
_diffrn_reflns_av_R_equivalents 0.0840
_diffrn_reflns_av_sigmaI/netI 0.1052
_diffrn_reflns_limit_h_max 43
_diffrn_reflns_limit_h_min -43
_diffrn_reflns_limit_k_max 12
_diffrn_reflns_limit_k_min -12
_diffrn_reflns_limit_l_max 19
_diffrn_reflns_limit_l_min -19
_diffrn_reflns_number 34437
_diffrn_reflns_theta_full 21.50
_diffrn_reflns_theta_max 21.50
_diffrn_reflns_theta_min 2.16
_diffrn_standards_decay_% 0
_diffrn_standards_interval_count 0
_diffrn_standards_interval_time .
_diffrn_standards_number 0
_exptl_absorpt_coefficient_mu 0.286
_exptl_absorpt_correction_T_max 1.0000
_exptl_absorpt_correction_T_min 0.7464
_exptl_absorpt_correction_type empirical
_exptl_absorpt_process_details 'SADABS (Sheldrick, 1996)'
_exptl_crystal_colour Pink
_exptl_crystal_density_diffrn 1.089
_exptl_crystal_density_method 'not measured'
_exptl_crystal_description Bloc
_exptl_crystal_F_000 3436
_exptl_crystal_size_max 0.80
_exptl_crystal_size_mid 0.60
_exptl_crystal_size_min 0.50
_refine_diff_density_max 0.557
_refine_diff_density_min -0.483
_refine_diff_density_rms 0.089
_refine_ls_abs_structure_details 'Flack H D (1983), Acta Cryst. A39, 876-881'
_refine_ls_abs_structure_Flack 0.03(5)
_refine_ls_extinction_method none
_refine_ls_goodness_of_fit_ref 1.039
_refine_ls_hydrogen_treatment constr
_refine_ls_matrix_type full
_refine_ls_number_parameters 887
_refine_ls_number_reflns 11415
_refine_ls_number_restraints 25
_refine_ls_restrained_S_all 1.039
_refine_ls_R_factor_gt 0.1254
_refine_ls_shift/su_max 0.009
_refine_ls_shift/su_mean 0.001
_refine_ls_structure_factor_coef Fsqd
_refine_ls_weighting_details 'calc w=1/[\s^2^(Fo^2^)+(0.0616P)^2^+116.8766P] where P=(Fo^2^+2Fc^2^)/3'
_refine_ls_weighting_scheme calc
_refine_ls_wR_factor_gt 0.2664
_refine_ls_wR_factor_ref 0.2922
_reflns_number_gt 6379
_reflns_number_total 11415
_reflns_threshold_expression >2sigma(I)
_cod_data_source_file b606817k.txt
_cod_data_source_block new5
_cod_original_cell_volume 9983.0(5)
_cod_original_sg_symbol_H-M C2
_cod_original_formula_sum 'C84.50 H90.50 Cl2 Co N7.50 O18.50'
_cod_database_code 7007525
_refine_ls_r_factor_ref 0.1973

loop_
_symmetry_equiv_pos_as_xyz
'x, y, z'
'-x, y, -z'
'x+1/2, y+1/2, z'
'-x+1/2, y+1/2, -z'

loop_
_atom_site_label
_atom_site_type_symbol
_atom_site_fract_x
_atom_site_fract_y
_atom_site_fract_z
_atom_site_U_iso_or_equiv
_atom_site_adp_type
_atom_site_occupancy
_atom_site_symmetry_multiplicity
_atom_site_calc_flag
_atom_site_refinement_flags
_atom_site_disorder_assembly
_atom_site_disorder_group
Co1 Co 0.13841(5) 0.79774(18) 0.39361(9) 0.0721(6) Uani 1 1 d . . .
O1 O -0.0665(3) 1.3869(9) 0.7993(5) 0.092(3) Uani 1 1 d . . .
O2 O -0.0149(3) 1.5487(10) 0.7858(6) 0.112(4) Uani 1 1 d . . .
O3 O 0.3656(2) 0.3002(11) 1.0429(5) 0.092(3) Uani 1 1 d . . .
O4 O 0.3210(3) 0.1192(9) 0.9834(6) 0.098(4) Uani 1 1 d . . .
O5 O 0.1781(3) 0.9053(8) 0.3993(5) 0.085(3) Uani 1 1 d . . .
O6 O 0.1004(3) 0.6852(9) 0.3866(5) 0.096(4) Uani 1 1 d . . .
N1 N 0.1182(3) 0.9055(10) 0.4583(6) 0.070(4) Uani 1 1 d . . .
N2 N 0.1102(3) 0.8790(11) 1.2973(5) 0.075(4) Uani 1 1 d . . .
N3 N 0.1663(3) 0.7215(11) 0.4912(7) 0.083(4) Uiso 1 1 d . . .
N4 N 0.1595(3) 0.6984(10) 1.3304(6) 0.072(4) Uani 1 1 d . . .
C1 C 0.1366(4) 0.9548(15) 0.5129(9) 0.088(5) Uani 1 1 d . . .
H1A H 0.1595 0.9472 0.5223 0.106 Uiso 1 1 calc R . .
C2 C 0.1237(5) 1.0190(14) 0.5584(8) 0.096(6) Uani 1 1 d . . .
H2A H 0.1376 1.0547 0.5980 0.115 Uiso 1 1 calc R . .
C3 C 0.0889(5) 1.0299(14) 0.5441(8) 0.085(5) Uani 1 1 d . . .
C4 C 0.0696(4) 0.9743(14) 0.4897(7) 0.092(6) Uani 1 1 d . . .
H4A H 0.0466 0.9730 0.4811 0.111 Uiso 1 1 calc R . .
C5 C 0.0860(5) 0.9196(17) 0.4478(8) 0.110(7) Uani 1 1 d . . .
H5A H 0.0727 0.8874 0.4058 0.132 Uiso 1 1 calc R . .
C6 C 0.0755(5) 1.0927(14) 0.5926(8) 0.090(5) Uani 1 1 d . . .
H6A H 0.0901 1.1295 0.6305 0.108 Uiso 1 1 calc R . .
C7 C 0.0435(5) 1.1017(15) 0.5869(7) 0.096(6) Uani 1 1 d . . .
H7A H 0.0290 1.0635 0.5497 0.116 Uiso 1 1 calc R . .
C8 C 0.0295(4) 1.1695(15) 0.6364(7) 0.083(5) Uani 1 1 d . . .
C9 C -0.0026(5) 1.1721(17) 0.6212(7) 0.109(7) Uani 1 1 d . . .
H9A H -0.0144 1.1348 0.5799 0.130 Uiso 1 1 calc R . .
C10 C -0.0212(5) 1.2296(13) 0.6649(8) 0.077(5) Uani 1 1 d . . .
C11 C -0.0549(5) 1.2362(14) 0.6469(8) 0.097(6) Uani 1 1 d . . .
H11A H -0.0670 1.2052 0.6033 0.117 Uiso 1 1 calc R . .
C12 C -0.0709(4) 1.2857(14) 0.6900(8) 0.091(5) Uani 1 1 d . . .
H12A H -0.0940 1.2879 0.6779 0.109 Uiso 1 1 calc R . .
C13 C -0.0525(4) 1.3340(12) 0.7536(7) 0.073(5) Uani 1 1 d . . .
C14 C -0.0186(4) 1.3291(11) 0.7719(6) 0.070(5) Uani 1 1 d . . .
C15 C -0.0018(5) 1.2794(13) 0.7283(6) 0.074(5) Uani 1 1 d . . .
C16 C 0.0319(4) 1.2705(12) 0.7436(7) 0.072(5) Uani 1 1 d . . .
H16A H 0.0449 1.3006 0.7866 0.086 Uiso 1 1 calc R . .
C17 C 0.0465(4) 1.2188(15) 0.6975(8) 0.094(5) Uani 1 1 d . . .
H17A H 0.0696 1.2173 0.7086 0.112 Uiso 1 1 calc R . .
C18 C -0.0947(5) 1.4516(15) 0.7710(9) 0.102(6) Uani 1 1 d . . .
H18A H -0.0925 1.4887 0.7271 0.122 Uiso 1 1 calc R . .
H18B H -0.1143 1.4066 0.7582 0.122 Uiso 1 1 calc R . .
C19 C -0.0973(4) 1.5249(17) 0.8231(11) 0.113(6) Uani 1 1 d . . .
H19A H -0.1170 1.5673 0.8055 0.170 Uiso 1 1 calc R . .
H19B H -0.0783 1.5717 0.8334 0.170 Uiso 1 1 calc R . .
H19C H -0.0984 1.4876 0.8670 0.170 Uiso 1 1 calc R . .
C20 C -0.0290(9) 1.693(4) 0.7208(17) 0.35(2) Uiso 1 1 d D . .
H20A H -0.0256 1.7685 0.7143 0.526 Uiso 1 1 calc R . .
H20B H -0.0514 1.6806 0.7235 0.526 Uiso 1 1 calc R . .
H20C H -0.0250 1.6531 0.6799 0.526 Uiso 1 1 calc R . .
C21 C -0.0066(7) 1.6563(16) 0.7872(13) 0.199(15) Uani 1 1 d D . .
H21A H -0.0105 1.6926 0.8298 0.238 Uiso 1 1 calc R . .
H21B H 0.0163 1.6663 0.7861 0.238 Uiso 1 1 calc R . .
C22 C 0.0000(3) 1.3800(13) 0.8419(8) 0.072(4) Uani 1 1 d . . .
C23 C 0.0177(3) 1.3188(12) 0.9031(7) 0.066(4) Uani 1 1 d . . .
C24 C 0.0166(3) 1.2032(12) 0.9033(7) 0.063(4) Uani 1 1 d . . .
H24A H 0.0052 1.1674 0.8609 0.076 Uiso 1 1 calc R . .
C25 C 0.0311(4) 1.1456(12) 0.9615(7) 0.066(4) Uani 1 1 d . . .
H25A H 0.0300 1.0703 0.9613 0.079 Uiso 1 1 calc R . .
C26 C 0.0483(4) 1.2043(17) 1.0246(7) 0.087(5) Uani 1 1 d . . .
C27 C 0.0499(4) 1.3129(12) 1.0257(7) 0.069(4) Uani 1 1 d . . .
H27A H 0.0616 1.3470 1.0685 0.083 Uiso 1 1 calc R . .
C28 C 0.0348(4) 1.3758(16) 0.9666(8) 0.082(5) Uani 1 1 d . . .
C29 C 0.0352(4) 1.4879(14) 0.9698(9) 0.081(5) Uani 1 1 d . . .
H29A H 0.0467 1.5239 1.0120 0.098 Uiso 1 1 calc R . .
C30 C 0.0193(5) 1.5410(13) 0.9129(10) 0.102(6) Uani 1 1 d . . .
H30A H 0.0198 1.6164 0.9145 0.122 Uiso 1 1 calc R . .
C31 C 0.0009(4) 1.4890(16) 0.8473(9) 0.093(5) Uani 1 1 d . . .
C32 C 0.0639(4) 1.1414(15) 1.0917(7) 0.082(5) Uani 1 1 d . . .
H32A H 0.0759 1.1822 1.1311 0.099 Uiso 1 1 calc R . .
C33 C 0.0632(4) 1.0370(13) 1.1036(8) 0.077(5) Uani 1 1 d . . .
H33A H 0.0521 0.9930 1.0650 0.092 Uiso 1 1 calc R . .
C34 C 0.1091(4) 0.9835(12) 1.2916(8) 0.080(5) Uani 1 1 d . . .
H34A H 0.1192 1.0230 1.3334 0.095 Uiso 1 1 calc R . .
C35 C 0.0782(4) 0.8794(14) 1.1787(8) 0.081(5) Uani 1 1 d . . .
H35A H 0.0677 0.8399 1.1373 0.097 Uiso 1 1 calc R . .
C36 C 0.0921(4) 0.8208(14) 1.2401(6) 0.081(5) Uani 1 1 d . . .
H36A H 0.0893 0.7462 1.2425 0.097 Uiso 1 1 calc R . .
C37 C 0.0954(4) 1.0382(12) 1.2334(8) 0.076(5) Uani 1 1 d . . .
H37A H 0.0973 1.1133 1.2339 0.091 Uiso 1 1 calc R . .
C38 C 0.0781(3) 0.9871(11) 1.1711(6) 0.048(3) Uani 1 1 d . . .
C39 C 0.1976(3) 0.6986(15) 0.5085(8) 0.088(5) Uani 1 1 d . . .
H39A H 0.2097 0.7224 0.4761 0.106 Uiso 1 1 calc R . .
C40 C 0.2138(5) 0.6468(15) 0.5652(8) 0.109(7) Uani 1 1 d . . .
H40A H 0.2363 0.6345 0.5710 0.131 Uiso 1 1 calc R . .
C41 C 0.2001(7) 0.6114(15) 0.6140(9) 0.114(7) Uani 1 1 d . . .
C42 C 0.1674(5) 0.6248(15) 0.5980(8) 0.100(6) Uani 1 1 d . . .
H42A H 0.1557 0.5941 0.6290 0.120 Uiso 1 1 calc R . .
C43 C 0.1505(4) 0.6805(15) 0.5394(9) 0.096(6) Uani 1 1 d . . .
H43A H 0.1277 0.6908 0.5318 0.115 Uiso 1 1 calc R . .
C44 C 0.2139(5) 0.5470(18) 0.6844(9) 0.117(8) Uani 1 1 d . . .
H44A H 0.2003 0.5146 0.7105 0.140 Uiso 1 1 calc R . .
C45 C 0.2446(6) 0.5411(16) 0.7040(11) 0.112(7) Uani 1 1 d . . .
H45A H 0.2577 0.5758 0.6777 0.135 Uiso 1 1 calc R . .
C46 C 0.2607(5) 0.4731(17) 0.7749(8) 0.103(7) Uani 1 1 d . . .
C47 C 0.2923(5) 0.4824(14) 0.7922(9) 0.091(5) Uiso 1 1 d . . .
H47A H 0.3022 0.5232 0.7621 0.109 Uiso 1 1 calc R . .
C48 C 0.3127(6) 0.4329(14) 0.8554(9) 0.100(6) Uani 1 1 d . . .
C49 C 0.2961(5) 0.3729(14) 0.9021(8) 0.084(5) Uani 1 1 d . . .
C50 C 0.2605(4) 0.3591(14) 0.8757(9) 0.094(5) Uani 1 1 d . . .
H50A H 0.2490 0.3143 0.9003 0.112 Uiso 1 1 calc R . .
C51 C 0.2439(4) 0.4147(14) 0.8121(8) 0.087(5) Uani 1 1 d . . .
H51A H 0.2209 0.4105 0.7960 0.104 Uiso 1 1 calc R . .
C52 C 0.3464(6) 0.4400(17) 0.8724(10) 0.120(7) Uani 1 1 d . . .
H52A H 0.3568 0.4762 0.8412 0.144 Uiso 1 1 calc R . .
C53 C 0.3641(5) 0.3955(17) 0.9330(12) 0.122(7) Uani 1 1 d . . .
H53A H 0.3871 0.4007 0.9459 0.147 Uiso 1 1 calc R . .
C54 C 0.3461(5) 0.3357(13) 0.9816(8) 0.083(5) Uani 1 1 d . . .
C55 C 0.3153(3) 0.3287(11) 0.9646(6) 0.056(4) Uani 1 1 d . . .
C56 C 0.3982(5) 0.297(2) 1.0546(10) 0.150(9) Uani 1 1 d . . .
H56A H 0.4076 0.3680 1.0691 0.180 Uiso 1 1 calc R . .
H56B H 0.4043 0.2751 1.0104 0.180 Uiso 1 1 calc R . .
C57 C 0.4104(6) 0.218(3) 1.1139(16) 0.246(17) Uani 1 1 d . . .
H57A H 0.4340 0.2104 1.1224 0.369 Uiso 1 1 calc R . .
H57B H 0.4001 0.1488 1.0997 0.369 Uiso 1 1 calc R . .
H57C H 0.4052 0.2421 1.1579 0.369 Uiso 1 1 calc R . .
C58 C 0.3602(7) -0.002(2) 0.9716(13) 0.198(12) Uani 1 1 d . . .
H58A H 0.3693 -0.0716 0.9873 0.296 Uiso 1 1 calc R . .
H58B H 0.3774 0.0520 0.9843 0.296 Uiso 1 1 calc R . .
H58C H 0.3511 -0.0019 0.9194 0.296 Uiso 1 1 calc R . .
C59 C 0.3347(5) 0.023(2) 1.0070(12) 0.130(8) Uani 1 1 d . . .
H59A H 0.3179 -0.0328 0.9964 0.156 Uiso 1 1 calc R . .
H59B H 0.3439 0.0258 1.0597 0.156 Uiso 1 1 calc R . .
C60 C 0.3001(3) 0.2721(13) 1.0145(6) 0.065(4) Uani 1 1 d . . .
C61 C 0.3038(4) 0.1592(17) 1.0258(8) 0.091(6) Uani 1 1 d . . .
C62 C 0.2878(6) 0.1052(14) 1.0708(10) 0.125(8) Uani 1 1 d . . .
H62A H 0.2892 0.0302 1.0749 0.149 Uiso 1 1 calc R . .
C63 C 0.2705(5) 0.161(2) 1.1082(10) 0.135(9) Uani 1 1 d . . .
H63A H 0.2608 0.1241 1.1402 0.162 Uiso 1 1 calc R . .
C64 C 0.2660(4) 0.2765(17) 1.1023(10) 0.100(6) Uiso 1 1 d . . .
C65 C 0.2810(4) 0.3329(16) 1.0550(7) 0.079(5) Uani 1 1 d . . .
C66 C 0.2774(4) 0.4387(15) 1.0518(8) 0.082(5) Uani 1 1 d . . .
H66A H 0.2877 0.4808 1.0229 0.098 Uiso 1 1 calc R . .
C67 C 0.2581(5) 0.4846(18) 1.0923(10) 0.117(7) Uani 1 1 d . . .
H67A H 0.2537 0.5584 1.0861 0.140 Uiso 1 1 calc R . .
C68 C 0.2448(5) 0.431(3) 1.1408(13) 0.151(14) Uani 1 1 d . . .
C69 C 0.2486(5) 0.323(3) 1.1435(11) 0.137(10) Uani 1 1 d . . .
H69A H 0.2391 0.2810 1.1739 0.164 Uiso 1 1 calc R . .
C70 C 0.2244(4) 0.512(2) 1.1771(10) 0.153(11) Uani 1 1 d D . .
H70A H 0.2249 0.5834 1.1623 0.183 Uiso 1 1 calc R . .
C71 C 0.2084(6) 0.495(2) 1.2207(13) 0.169(11) Uiso 1 1 d D . .
H71A H 0.2064 0.4242 1.2352 0.203 Uiso 1 1 calc R . .
C72 C 0.1702(4) 0.7405(15) 1.2756(9) 0.098(5) Uiso 1 1 d . . .
H72A H 0.1664 0.8141 1.2661 0.117 Uiso 1 1 calc R . .
C73 C 0.1865(4) 0.6831(15) 1.2308(10) 0.101(6) Uiso 1 1 d . . .
H73A H 0.1926 0.7150 1.1914 0.121 Uiso 1 1 calc R . .
C74 C 0.1931(5) 0.5737(17) 1.2502(10) 0.111(6) Uiso 1 1 d D . .
C75 C 0.1814(3) 0.5233(12) 1.3041(7) 0.073(4) Uiso 1 1 d . . .
H75A H 0.1841 0.4497 1.3149 0.087 Uiso 1 1 calc R . .
C76 C 0.1655(4) 0.5920(13) 1.3399(8) 0.086(5) Uiso 1 1 d . . .
H76A H 0.1574 0.5603 1.3767 0.103 Uiso 1 1 calc R . .
Cl1 Cl 0.0000 0.8100(6) 1.0000 0.126(3) Uani 1 2 d S . .
O7 O 0.0099(5) 0.8703(14) 0.9473(9) 0.192(8) Uani 1 1 d . . .
O8 O -0.0285(4) 0.7429(11) 0.9693(7) 0.151(6) Uani 1 1 d . . .
C81 C 0.0459(7) -0.027(2) 0.7935(15) 0.177(10) Uiso 1 1 d . . .
N5 N 0.0177(5) -0.0550(15) 0.7359(11) 0.147(6) Uiso 1 1 d . . .
C82 C -0.0138(6) -0.0363(19) 0.7474(12) 0.144(8) Uiso 1 1 d . . .
C85 C 0.2288(9) 0.951(3) -0.3860(19) 0.091(10) Uiso 0.50 1 d P . .
N6 N 0.2416(9) 0.964(3) -0.440(2) 0.145(13) Uiso 0.50 1 d P . .
C84 C 0.2089(10) 0.921(3) -0.354(2) 0.125(14) Uiso 0.50 1 d P . .
H84A H 0.2202 0.8947 -0.3064 0.188 Uiso 0.50 1 calc PR . .
H84B H 0.1957 0.8635 -0.3815 0.188 Uiso 0.50 1 calc PR . .
H84C H 0.1948 0.9802 -0.3493 0.188 Uiso 0.50 1 calc PR . .
Cl2 Cl 0.1354(4) 0.3868(15) 0.7392(10) 0.226(7) Uiso 0.50 1 d PD . .
O14 O 0.1242(9) 0.438(3) 0.6758(16) 0.28(2) Uiso 0.50 1 d PD . .
O15 O 0.1128(10) 0.401(4) 0.777(2) 0.27(3) Uiso 0.50 1 d PD . .
O13 O 0.1385(9) 0.2836(18) 0.7241(18) 0.232(16) Uiso 0.50 1 d PD . .
O12 O 0.1632(7) 0.426(3) 0.776(2) 0.22(2) Uiso 0.50 1 d PD . .
Cl3 Cl 0.17799(19) 0.2087(6) 0.3615(4) 0.178(3) Uiso 1 1 d D . .
O16 O 0.1513(6) 0.263(3) 0.3656(19) 0.25(2) Uiso 1 1 d D . .
O17 O 0.1840(7) 0.1296(18) 0.4068(13) 0.232(15) Uiso 1 1 d D . .
O18 O 0.2032(7) 0.277(3) 0.373(2) 0.23(3) Uiso 1 1 d D . .
O19 O 0.1720(9) 0.183(3) 0.2907(9) 0.23(2) Uiso 1 1 d D . .
C88 C 0.1615(13) 0.736(5) -0.218(3) 0.169(19) Uiso 0.50 1 d P . .
C89 C 0.1087(13) 0.876(4) -0.290(3) 0.152(17) Uiso 0.50 1 d P . .
C90 C 0.1667(10) 0.225(3) 1.065(2) 0.124(13) Uiso 0.50 1 d P . .
C91 C 0.1763(10) 0.203(4) 1.007(2) 0.133(15) Uiso 0.50 1 d P . .
N9 N 0.1871(10) 0.234(3) 0.940(2) 0.173(15) Uiso 0.50 1 d P . .
C83 C 0.0227(9) -0.092(3) 0.675(2) 0.212(12) Uiso 1 1 d . . .
O11 O -0.0034(6) -0.1108(19) 0.6235(13) 0.242(9) Uiso 1 1 d . . .
O101 O 0.0000 -0.219(4) 0.5000 0.26(2) Uiso 1 2 d S . .
O102 O 0.1144(5) 0.4829(18) 0.4343(12) 0.232(9) Uiso 1 1 d D . .
O103 O 0.1229(12) 0.317(3) 0.529(2) 0.29(2) Uiso 0.50 1 d PD . .
O104 O 0.1130(7) 0.186(3) 0.9107(16) 0.262(14) Uiso 1 1 d . . .
C94 C 0.1492(16) 0.945(6) -0.224(3) 0.22(3) Uiso 0.50 1 d P . .
N8 N 0.1431(16) 0.821(6) -0.249(3) 0.26(3) Uiso 0.50 1 d P . .
O20 O 0.1004(12) 0.787(5) -0.328(3) 0.27(2) Uiso 0.50 1 d P . .
N10 N 0.2783(12) 0.793(4) -0.598(2) 0.210(18) Uiso 0.50 1 d P . .
C92 C 0.2395(8) 0.836(3) -0.5928(17) 0.070(10) Uiso 0.50 1 d P . .
C93 C 0.2427(10) 0.798(4) -0.626(2) 0.115(12) Uiso 0.50 1 d P . .

loop_
_atom_site_aniso_label
_atom_site_aniso_U_11
_atom_site_aniso_U_22
_atom_site_aniso_U_33
_atom_site_aniso_U_23
_atom_site_aniso_U_13
_atom_site_aniso_U_12
Co1 0.0954(14) 0.0738(13) 0.0491(10) 0.0087(11) 0.0222(9) 0.0165(14)
O1 0.117(9) 0.103(8) 0.062(6) 0.039(6) 0.034(6) 0.035(8)
O2 0.145(11) 0.116(11) 0.067(7) 0.030(7) 0.014(7) -0.007(9)
O3 0.057(7) 0.131(9) 0.079(7) 0.004(8) 0.003(6) 0.033(8)
O4 0.144(11) 0.068(8) 0.085(8) -0.008(6) 0.036(8) 0.035(8)
O5 0.109(8) 0.072(7) 0.081(7) 0.018(6) 0.037(6) 0.010(6)
O6 0.113(9) 0.118(9) 0.060(6) 0.018(6) 0.028(6) 0.033(8)
N1 0.075(10) 0.095(10) 0.034(7) -0.009(6) 0.002(6) 0.017(8)
N2 0.084(9) 0.109(11) 0.036(6) 0.043(7) 0.022(6) 0.071(8)
N4 0.083(9) 0.080(9) 0.062(7) 0.013(7) 0.034(7) 0.028(8)
C1 0.065(11) 0.133(16) 0.067(11) -0.011(11) 0.018(9) -0.001(11)
C2 0.115(16) 0.113(15) 0.060(10) -0.028(10) 0.022(10) -0.001(12)
C3 0.103(15) 0.112(14) 0.042(9) -0.018(9) 0.021(9) -0.003(12)
C4 0.111(14) 0.140(15) 0.037(8) -0.022(9) 0.037(10) 0.044(12)
C5 0.086(15) 0.165(19) 0.054(10) -0.004(12) -0.028(10) -0.014(14)
C6 0.083(13) 0.126(15) 0.060(10) -0.013(10) 0.019(9) 0.013(12)
C7 0.118(16) 0.132(16) 0.030(8) -0.009(9) 0.005(9) 0.008(13)
C8 0.076(13) 0.139(16) 0.035(9) 0.004(9) 0.016(9) -0.002(12)
C9 0.123(17) 0.18(2) 0.032(8) 0.009(10) 0.029(10) -0.019(15)
C10 0.097(14) 0.099(12) 0.048(10) -0.001(9) 0.043(10) -0.001(11)
C11 0.140(18) 0.104(14) 0.047(9) -0.002(9) 0.021(11) -0.016(13)
C12 0.128(14) 0.088(12) 0.064(10) 0.023(10) 0.038(11) 0.018(13)
C13 0.089(13) 0.099(14) 0.036(8) 0.017(8) 0.029(9) 0.026(10)
C14 0.111(14) 0.065(12) 0.026(7) 0.008(7) 0.002(8) 0.000(10)
C15 0.131(15) 0.079(12) 0.025(7) 0.008(8) 0.047(9) 0.011(11)
C16 0.070(11) 0.098(14) 0.055(9) -0.014(8) 0.030(8) 0.012(9)
C17 0.110(14) 0.124(15) 0.049(9) -0.008(10) 0.024(10) -0.021(12)
C18 0.132(17) 0.101(15) 0.073(11) 0.023(11) 0.029(11) 0.027(13)
C19 0.091(14) 0.133(18) 0.123(16) -0.008(14) 0.040(12) 0.024(13)
C21 0.24(3) 0.070(15) 0.20(2) 0.084(15) -0.11(2) -0.025(16)
C22 0.062(10) 0.077(12) 0.091(12) 0.015(10) 0.046(9) 0.028(9)
C23 0.086(11) 0.076(13) 0.037(7) 0.006(8) 0.020(7) 0.025(9)
C24 0.088(11) 0.073(11) 0.031(8) -0.007(7) 0.020(7) 0.006(9)
C25 0.104(12) 0.058(10) 0.030(8) -0.004(7) 0.007(8) -0.013(9)
C26 0.079(12) 0.151(18) 0.037(9) 0.000(10) 0.025(8) 0.003(12)
C27 0.124(13) 0.037(9) 0.054(8) 0.002(7) 0.037(8) 0.024(9)
C28 0.088(12) 0.116(15) 0.053(10) 0.028(10) 0.038(9) 0.051(11)
C29 0.109(14) 0.076(13) 0.069(11) 0.035(10) 0.041(10) 0.045(11)
C30 0.157(18) 0.056(11) 0.096(13) -0.012(10) 0.039(13) 0.027(12)
C31 0.114(15) 0.097(16) 0.077(12) 0.000(12) 0.043(11) -0.012(12)
C32 0.108(14) 0.102(15) 0.049(9) 0.023(9) 0.044(9) 0.042(11)
C33 0.106(13) 0.068(12) 0.062(10) -0.018(9) 0.032(9) 0.002(10)
C34 0.118(14) 0.054(10) 0.063(10) 0.041(8) 0.017(9) 0.061(10)
C35 0.083(12) 0.096(14) 0.063(10) -0.026(9) 0.018(9) 0.005(10)
C36 0.115(12) 0.099(13) 0.014(6) -0.005(8) -0.012(7) 0.017(11)
C37 0.112(13) 0.065(10) 0.072(11) 0.013(9) 0.061(10) 0.036(10)
C38 0.064(10) 0.045(9) 0.035(8) 0.009(7) 0.013(7) 0.030(7)
C39 0.050(10) 0.158(16) 0.065(10) -0.012(11) 0.029(8) 0.004(11)
C40 0.129(16) 0.166(19) 0.028(8) 0.036(10) 0.012(10) 0.092(14)
C41 0.19(2) 0.090(14) 0.042(12) -0.017(10) -0.002(14) 0.008(16)
C42 0.129(17) 0.112(15) 0.036(9) 0.022(9) -0.020(11) -0.006(14)
C43 0.081(12) 0.137(16) 0.080(12) -0.012(11) 0.040(10) -0.018(12)
C44 0.098(15) 0.17(2) 0.074(13) -0.047(13) 0.009(12) 0.045(16)
C45 0.131(18) 0.111(16) 0.118(16) -0.053(13) 0.071(15) -0.005(15)
C46 0.131(18) 0.144(18) 0.032(9) 0.015(10) 0.019(10) 0.062(14)
C48 0.131(18) 0.091(13) 0.071(11) -0.006(10) 0.015(12) 0.022(13)
C49 0.114(15) 0.096(13) 0.055(9) -0.001(9) 0.046(10) 0.016(11)
C50 0.074(13) 0.110(14) 0.096(13) -0.036(10) 0.020(10) 0.029(11)
C51 0.080(12) 0.116(15) 0.047(9) -0.013(10) -0.015(9) 0.008(11)
C52 0.125(19) 0.16(2) 0.075(13) 0.039(13) 0.020(13) 0.012(16)
C53 0.097(15) 0.145(19) 0.129(17) -0.024(16) 0.037(14) -0.004(14)
C54 0.085(14) 0.106(15) 0.058(9) 0.011(9) 0.015(10) 0.032(11)
C55 0.033(8) 0.094(13) 0.038(7) 0.003(7) 0.002(6) 0.020(8)
C56 0.095(17) 0.22(2) 0.103(14) 0.049(19) -0.032(12) 0.00(2)
C57 0.14(2) 0.35(4) 0.23(3) -0.10(3) 0.03(2) 0.13(3)
C58 0.23(3) 0.21(3) 0.15(2) -0.04(2) 0.04(2) 0.06(3)
C59 0.114(17) 0.14(2) 0.149(19) -0.010(17) 0.062(15) 0.024(16)
C60 0.079(10) 0.073(13) 0.042(8) -0.002(7) 0.017(7) 0.009(9)
C61 0.094(14) 0.124(17) 0.059(10) -0.033(11) 0.025(9) 0.000(12)
C62 0.26(3) 0.060(12) 0.099(14) 0.010(10) 0.121(17) -0.021(14)
C63 0.138(18) 0.20(3) 0.078(13) 0.042(15) 0.051(13) -0.052(18)
C65 0.058(10) 0.127(18) 0.049(8) 0.014(9) 0.010(7) 0.008(10)
C66 0.100(13) 0.077(13) 0.065(10) 0.009(9) 0.014(9) 0.032(11)
C67 0.127(17) 0.141(19) 0.073(13) -0.047(13) 0.009(13) 0.043(15)
C68 0.059(13) 0.31(4) 0.092(16) -0.11(2) 0.032(11) 0.01(2)
C69 0.109(16) 0.22(3) 0.094(13) -0.08(2) 0.053(12) -0.02(2)
C70 0.055(12) 0.29(3) 0.103(15) -0.096(18) -0.001(11) -0.057(16)
Cl1 0.208(9) 0.046(4) 0.096(5) 0.000 -0.013(5) 0.000
O7 0.25(2) 0.163(15) 0.147(13) 0.049(12) 0.010(13) -0.035(14)
O8 0.197(15) 0.102(10) 0.114(10) 0.007(8) -0.036(10) -0.005(10)

loop_
_atom_type_symbol
_atom_type_description
_atom_type_scat_dispersion_real
_atom_type_scat_dispersion_imag
_atom_type_scat_source
C C 0.0033 0.0016 'International Tables Vol C Tables 4.2.6.8 and 6.1.1.4'
H H 0.0000 0.0000 'International Tables Vol C Tables 4.2.6.8 and 6.1.1.4'
N N 0.0061 0.0033 'International Tables Vol C Tables 4.2.6.8 and 6.1.1.4'
O O 0.0106 0.0060 'International Tables Vol C Tables 4.2.6.8 and 6.1.1.4'
Cl Cl 0.1484 0.1585 'International Tables Vol C Tables 4.2.6.8 and 6.1.1.4'
Co Co 0.3494 0.9721 'International Tables Vol C Tables 4.2.6.8 and 6.1.1.4'

loop_
_geom_angle_atom_site_label_1
_geom_angle_atom_site_label_2
_geom_angle_atom_site_label_3
_geom_angle
_geom_angle_site_symmetry_1
_geom_angle_site_symmetry_3
_geom_angle_publ_flag
N4 Co1 O6 89.8(4) 1_554 . ?
N4 Co1 O5 87.7(4) 1_554 . ?
O6 Co1 O5 177.3(4) . . ?
N4 Co1 N1 177.4(5) 1_554 . ?
O6 Co1 N1 92.8(5) . . ?
O5 Co1 N1 89.8(5) . . ?
N4 Co1 N3 90.9(5) 1_554 . ?
O6 Co1 N3 90.0(4) . . ?
O5 Co1 N3 89.1(4) . . ?
N1 Co1 N3 89.5(5) . . ?
N4 Co1 N2 90.8(4) 1_554 1_554 ?
O6 Co1 N2 90.7(5) . 1_554 ?
O5 Co1 N2 90.2(5) . 1_554 ?
N1 Co1 N2 88.8(4) . 1_554 ?
N3 Co1 N2 178.2(5) . 1_554 ?
C13 O1 C18 119.6(12) . . ?
C21 O2 C31 115.7(14) . . ?
C54 O3 C56 122.8(14) . . ?
C61 O4 C59 112.8(15) . . ?
C1 N1 C5 116.1(14) . . ?
C1 N1 Co1 121.4(11) . . ?
C5 N1 Co1 122.4(12) . . ?
C34 N2 C36 117.5(11) . . ?
C34 N2 Co1 122.4(11) . 1_556 ?
C36 N2 Co1 120.0(10) . 1_556 ?
C39 N3 C43 112.6(14) . . ?
C39 N3 Co1 127.6(11) . . ?
C43 N3 Co1 119.5(12) . . ?
C72 N4 C76 113.6(14) . . ?
C72 N4 Co1 119.5(11) . 1_556 ?
C76 N4 Co1 126.8(10) . 1_556 ?
N1 C1 C2 121.9(15) . . ?
C1 C2 C3 118.9(15) . . ?
C4 C3 C6 121.3(17) . . ?
C4 C3 C2 119.5(15) . . ?
C6 C3 C2 118.9(15) . . ?
C3 C4 C5 114.4(16) . . ?
N1 C5 C4 128.8(15) . . ?
C7 C6 C3 123.5(17) . . ?
C6 C7 C8 123.4(16) . . ?
C9 C8 C17 118.2(17) . . ?
C9 C8 C7 115.2(16) . . ?
C17 C8 C7 126.3(16) . . ?
C8 C9 C10 123.9(17) . . ?
C11 C10 C15 121.3(15) . . ?
C11 C10 C9 123.7(17) . . ?
C15 C10 C9 115.0(16) . . ?
C12 C11 C10 121.6(16) . . ?
C11 C12 C13 118.4(16) . . ?
O1 C13 C14 117.0(14) . . ?
O1 C13 C12 122.4(16) . . ?
C14 C13 C12 120.7(14) . . ?
C15 C14 C13 121.7(13) . . ?
C15 C14 C22 119.8(15) . . ?
C13 C14 C22 118.5(14) . . ?
C14 C15 C16 124.7(14) . . ?
C14 C15 C10 116.2(15) . . ?
C16 C15 C10 119.0(14) . . ?
C17 C16 C15 121.0(14) . . ?
C8 C17 C16 122.9(16) . . ?
C19 C18 O1 108.5(15) . . ?
C20 C21 O2 100(3) . . ?
C31 C22 C23 118.2(16) . . ?
C31 C22 C14 119.0(14) . . ?
C23 C22 C14 122.8(14) . . ?
C22 C23 C24 121.6(14) . . ?
C22 C23 C28 118.0(14) . . ?
C24 C23 C28 120.3(13) . . ?
C25 C24 C23 122.2(13) . . ?
C24 C25 C26 116.6(14) . . ?
C27 C26 C25 122.3(14) . . ?
C27 C26 C32 119.9(14) . . ?
C25 C26 C32 117.7(17) . . ?
C26 C27 C28 122.8(15) . . ?
C27 C28 C29 122.0(16) . . ?
C27 C28 C23 115.8(16) . . ?
C29 C28 C23 122.1(14) . . ?
C30 C29 C28 118.3(18) . . ?
C29 C30 C31 122.7(17) . . ?
C22 C31 O2 117.9(16) . . ?
C22 C31 C30 120.7(17) . . ?
O2 C31 C30 121.3(17) . . ?
C33 C32 C26 129.5(17) . . ?
C32 C33 C38 124.1(14) . . ?
C37 C34 N2 126.2(16) . . ?
C38 C35 C36 127.5(14) . . ?
N2 C36 C35 115.1(14) . . ?
C34 C37 C38 120.8(15) . . ?
C35 C38 C37 112.3(12) . . ?
C35 C38 C33 121.4(14) . . ?
C37 C38 C33 126.2(13) . . ?
C40 C39 N3 127.1(16) . . ?
C41 C40 C39 122.4(19) . . ?
C40 C41 C42 114.5(18) . . ?
C40 C41 C44 132(2) . . ?
C42 C41 C44 113(2) . . ?
C41 C42 C43 123.0(19) . . ?
C42 C43 N3 120.1(16) . . ?
C45 C44 C41 115(2) . . ?
C44 C45 C46 118(2) . . ?
C47 C46 C51 124.3(16) . . ?
C47 C46 C45 111(2) . . ?
C51 C46 C45 124.7(18) . . ?
C46 C47 C48 122.4(19) . . ?
C52 C48 C47 122(2) . . ?
C52 C48 C49 120.7(17) . . ?
C47 C48 C49 116.9(19) . . ?
C55 C49 C50 125.4(15) . . ?
C55 C49 C48 117.5(16) . . ?
C50 C49 C48 117.0(16) . . ?
C51 C50 C49 118.7(17) . . ?
C46 C51 C50 120.2(16) . . ?
C53 C52 C48 120(2) . . ?
C52 C53 C54 118.3(18) . . ?
C55 C54 O3 125.2(15) . . ?
C55 C54 C53 121.0(15) . . ?
O3 C54 C53 113.7(17) . . ?
C54 C55 C49 122.7(15) . . ?
C54 C55 C60 117.5(13) . . ?
C49 C55 C60 119.9(13) . . ?
O3 C56 C57 107(2) . . ?
O4 C59 C58 110(2) . . ?
C61 C60 C55 121.9(14) . . ?
C61 C60 C65 119.1(14) . . ?
C55 C60 C65 119.0(14) . . ?
O4 C61 C62 128.6(19) . . ?
O4 C61 C60 109.7(15) . . ?
C62 C61 C60 121.4(16) . . ?
C63 C62 C61 119.2(18) . . ?
C62 C63 C64 123.8(17) . . ?
C69 C64 C65 124(2) . . ?
C69 C64 C63 118(2) . . ?
C65 C64 C63 118.1(19) . . ?
C66 C65 C64 117.4(17) . . ?
C66 C65 C60 124.3(16) . . ?
C64 C65 C60 118.3(17) . . ?
C65 C66 C67 117.6(19) . . ?
C68 C67 C66 125(2) . . ?
C69 C68 C67 117(2) . . ?
C69 C68 C70 133(3) . . ?
C67 C68 C70 110(3) . . ?
C64 C69 C68 119(3) . . ?
C71 C70 C68 130(3) . . ?
C70 C71 C74 124(3) . . ?
N4 C72 C73 125.3(17) . . ?
C74 C73 C72 114.9(18) . . ?
C71 C74 C75 105.7(19) . . ?
C71 C74 C73 131(2) . . ?
C75 C74 C73 122.8(19) . . ?
C76 C75 C74 113.0(16) . . ?
N4 C76 C75 130.1(15) . . ?
O7 Cl1 O7 114.9(17) . 2_557 ?
O7 Cl1 O8 112.7(9) . . ?
O7 Cl1 O8 103.3(10) 2_557 . ?
O7 Cl1 O8 103.3(10) . 2_557 ?
O7 Cl1 O8 112.7(9) 2_557 2_557 ?
O8 Cl1 O8 110.1(12) . 2_557 ?
C83 N5 C82 124(3) . . ?
C83 N5 C81 118(3) . . ?
C82 N5 C81 118(2) . . ?
C84 C85 N6 157(4) . . ?
O12 Cl2 O13 110.9(17) . . ?
O12 Cl2 O14 112.0(18) . . ?
O13 Cl2 O14 107.4(16) . . ?
O12 Cl2 O15 109.0(17) . . ?
O13 Cl2 O15 111.1(18) . . ?
O14 Cl2 O15 106.4(17) . . ?
O17 Cl3 O16 112.2(15) . . ?
O17 Cl3 O18 111.4(15) . . ?
O16 Cl3 O18 107.9(16) . . ?
O17 Cl3 O19 116.1(15) . . ?
O16 Cl3 O19 103.6(14) . . ?
O18 Cl3 O19 105.0(15) . . ?
O20 C89 N8 90(4) . . ?
C90 C91 N9 153(5) . . ?
O11 C83 N5 116(3) . . ?
C88 N8 C89 152(6) . . ?
C88 N8 C94 126(6) . . ?
C89 N8 C94 78(5) . . ?
C93 N10 C92 28(2) . . ?
C93 C92 N10 56(4) . . ?
C92 C93 N10 96(5) . . ?

loop_
_geom_bond_atom_site_label_1
_geom_bond_atom_site_label_2
_geom_bond_distance
_geom_bond_site_symmetry_2
_geom_bond_publ_flag
Co1 N4 2.100(11) 1_554 ?
Co1 O6 2.131(12) . ?
Co1 O5 2.146(10) . ?
Co1 N1 2.161(11) . ?
Co1 N3 2.174(13) . ?
Co1 N2 2.191(9) 1_554 ?
O1 C13 1.356(15) . ?
O1 C18 1.439(18) . ?
O2 C21 1.40(2) . ?
O2 C31 1.419(19) . ?
O3 C54 1.337(16) . ?
O3 C56 1.35(2) . ?
O4 C61 1.327(17) . ?
O4 C59 1.37(2) . ?
N1 C1 1.298(18) . ?
N1 C5 1.35(2) . ?
N2 C34 1.322(18) . ?
N2 C36 1.383(17) . ?
N2 Co1 2.191(9) 1_556 ?
N3 C39 1.319(16) . ?
N3 C43 1.378(18) . ?
N4 C72 1.356(18) . ?
N4 C76 1.368(18) . ?
N4 Co1 2.100(11) 1_556 ?
C1 C2 1.41(2) . ?
C2 C3 1.44(2) . ?
C3 C4 1.35(2) . ?
C3 C6 1.45(2) . ?
C4 C5 1.38(2) . ?
C6 C7 1.34(2) . ?
C7 C8 1.51(2) . ?
C8 C9 1.32(2) . ?
C8 C17 1.36(2) . ?
C9 C10 1.48(2) . ?
C10 C11 1.39(2) . ?
C10 C15 1.43(2) . ?
C11 C12 1.35(2) . ?
C12 C13 1.41(2) . ?
C13 C14 1.40(2) . ?
C14 C15 1.380(19) . ?
C14 C22 1.52(2) . ?
C15 C16 1.395(18) . ?
C16 C17 1.373(19) . ?
C18 C19 1.39(2) . ?
C20 C21 1.461(19) . ?
C22 C31 1.38(2) . ?
C22 C23 1.447(18) . ?
C23 C24 1.46(2) . ?
C23 C28 1.44(2) . ?
C24 C25 1.346(18) . ?
C25 C26 1.451(19) . ?
C26 C27 1.37(2) . ?
C26 C32 1.52(2) . ?
C27 C28 1.401(18) . ?
C28 C29 1.41(2) . ?
C29 C30 1.32(2) . ?
C30 C31 1.46(2) . ?
C32 C33 1.338(19) . ?
C33 C38 1.437(19) . ?
C34 C37 1.317(17) . ?
C35 C38 1.366(19) . ?
C35 C36 1.389(19) . ?
C37 C38 1.394(19) . ?
C39 C40 1.308(19) . ?
C40 C41 1.30(2) . ?
C41 C42 1.36(3) . ?
C41 C44 1.56(3) . ?
C42 C43 1.37(2) . ?
C44 C45 1.27(2) . ?
C45 C46 1.61(3) . ?
C46 C47 1.31(2) . ?
C46 C51 1.35(2) . ?
C47 C48 1.44(2) . ?
C48 C52 1.39(2) . ?
C48 C49 1.48(2) . ?
C49 C55 1.387(19) . ?
C49 C50 1.48(2) . ?
C50 C51 1.43(2) . ?
C52 C53 1.34(2) . ?
C53 C54 1.55(2) . ?
C54 C55 1.270(19) . ?
C55 C60 1.472(18) . ?
C56 C57 1.51(3) . ?
C58 C59 1.45(3) . ?
C60 C61 1.44(2) . ?
C60 C65 1.48(2) . ?
C61 C62 1.40(2) . ?
C62 C63 1.35(3) . ?
C63 C64 1.46(3) . ?
C64 C69 1.34(3) . ?
C64 C65 1.43(2) . ?
C65 C66 1.34(2) . ?
C66 C67 1.39(2) . ?
C67 C68 1.38(3) . ?
C68 C69 1.37(4) . ?
C68 C70 1.61(3) . ?
C70 C71 1.225(17) . ?
C71 C74 1.382(17) . ?
C72 C73 1.43(2) . ?
C73 C74 1.44(2) . ?
C74 C75 1.41(2) . ?
C75 C76 1.385(19) . ?
Cl1 O7 1.414(17) . ?
Cl1 O7 1.414(17) 2_557 ?
Cl1 O8 1.475(15) . ?
Cl1 O8 1.475(15) 2_557 ?
C81 N5 1.46(3) . ?
N5 C83 1.33(3) . ?
N5 C82 1.44(3) . ?
C85 C84 1.22(4) . ?
C85 N6 1.29(4) . ?
Cl2 O12 1.313(17) . ?
Cl2 O13 1.346(17) . ?
Cl2 O14 1.357(17) . ?
Cl2 O15 1.353(17) . ?
Cl3 O17 1.306(15) . ?
Cl3 O16 1.348(16) . ?
Cl3 O18 1.351(16) . ?
Cl3 O19 1.360(16) . ?
C88 N8 1.36(7) . ?
C89 O20 1.34(6) . ?
C89 N8 1.63(7) . ?
C90 C91 1.31(5) . ?
C91 N9 1.53(5) . ?
C83 O11 1.31(3) . ?
C94 N8 1.63(8) . ?
N10 C93 1.48(5) . ?
N10 C92 1.77(6) . ?
C92 C93 0.83(4) . ?
